data_1560198
loop_
_publ_author_name
'Bai, Zhiyong'
'Liu, Lehui'
'Wang, Dongmei'
'Hu, Chun-Li'
'Lin, Zhoubin'

_publ_section_title
;
 To improve the key properties of nonlinear optical crystals assembled
 with tetrahedral functional building units
;
_journal_issue 11
_journal_name_full 'Chemical Science'
_journal_page_first 4014
_journal_page_last 4020
_journal_paper_doi 10.1039/D1SC00080B
_journal_volume 12
_journal_year 2021
_chemical_formula_moiety 'As B F O4, H4 N'
_chemical_formula_sum 'As B F H4 N O4'
_chemical_formula_weight 186.77
_space_group_crystal_system monoclinic
_space_group_IT_number 9
_space_group_name_Hall 'C -2yc'
_space_group_name_H-M_alt 'C 1 c 1'
_atom_sites_solution_hydrogens difmap
_atom_sites_solution_primary dual
_audit_creation_date 2020-10-26
_audit_creation_method
;
Olex2 1.2
(compiled 2018.05.29 svn.r3508 for OlexSys, GUI svn.r5506)
;
_audit_update_record
;
2020-12-11 deposited with the CCDC.	2021-01-25 downloaded from the CCDC.
;
_cell_angle_alpha 90
_cell_angle_beta 90
_cell_angle_gamma 90
_cell_formula_units_Z 4
_cell_length_a 4.4453(6)
_cell_length_b 8.1098(10)
_cell_length_c 12.7463(18)
_cell_measurement_reflns_used 3282
_cell_measurement_temperature 293(2)
_cell_measurement_theta_max 60.2000
_cell_measurement_theta_min 6.0140
_cell_volume 459.51(11)
_computing_cell_refinement 'CrysAlisPro 1.171.40.82a (Rigaku OD, 2020)'
_computing_data_collection 'CrysAlisPro 1.171.40.82a (Rigaku OD, 2020)'
_computing_data_reduction 'CrysAlisPro 1.171.40.82a (Rigaku OD, 2020)'
_computing_molecular_graphics 'Olex2 (Dolomanov et al., 2009)'
_computing_publication_material 'Olex2 (Dolomanov et al., 2009)'
_computing_structure_refinement 'ShelXL (Sheldrick, 2015)'
_computing_structure_solution 'ShelXT (Sheldrick, 2015)'
_diffrn_ambient_temperature 293(2)
_diffrn_detector 'Hybrid Pixel Array Detector'
_diffrn_detector_area_resol_mean 10.0000
_diffrn_detector_type HyPix
_diffrn_measured_fraction_theta_full 0.995
_diffrn_measured_fraction_theta_max 0.947
_diffrn_measurement_details
;
List of Runs (angles in degrees, time in seconds):

  # Type    Start    End  Width  t~exp~   \w     \q     \k     \f   Frames
#--------------------------------------------------------------------------
  1  \w     50.00  89.00   0.50    0.08    --   70.78  77.00 120.00   78
  2  \w    115.00 142.00   0.50    0.08    --   70.78  77.00 120.00   54
  3  \w     47.00  96.00   0.50    0.08    --   70.78  77.00 -30.00   98
  4  \w     47.00 115.00   0.50    0.08    --   70.78  77.00 -90.00  136
  5  \w     47.00 119.00   0.50    0.08    --   70.78  77.00-120.00  144
  6  \w    104.00 130.00   0.50    0.08    --   70.78  77.00-150.00   52
  7  \w     96.00 140.00   0.50    0.08    --   70.78  77.00-180.00   88
  8  \w     47.00  88.00   0.50    0.08    --   70.78  77.00-180.00   82
  9  \w     49.00  82.00   0.50    0.08    --   70.78  77.00-150.00   66
 10  \w    109.00 134.00   0.50    0.08    --   70.78  77.00   0.00   50
 11  \w     92.00 134.00   0.50    0.08    --   70.78  77.00  30.00   84
 12  \w     99.00 142.00   0.50    0.08    --   70.78  77.00  60.00   86
 13  \w     47.00  84.00   0.50    0.08    --   70.78  77.00  30.00   74
 14  \w     47.00  81.00   0.50    0.08    --   70.78  77.00   0.00   68
 15  \w    107.00 143.00   0.50    0.08    --   70.78  77.00 -30.00   72
 16  \w     47.00  78.00   0.50    0.08    --   70.78  77.00  60.00   62
 17  \w     47.00  83.00   0.50    0.08    --   70.78  77.00  90.00   72
 18  \w     50.00  85.00   0.50    0.08    --   70.78  71.00 149.89   70
 19  \w     51.00 141.00   0.50    0.08    --   70.78  77.00 150.00  180
 20  \w     57.00  99.00   0.50    0.08    --   70.78  57.00 -30.00   84
 21  \w    107.00 134.00   0.50    0.08    --   70.78  57.00 -30.00   54
 22  \w    114.00 140.00   0.50    0.08    --   70.78  45.00 -94.00   52
 23  \w     60.00  86.00   0.50    0.08    --   70.78  45.00 -94.00   52
 24  \w      8.00  47.00   0.50    0.08    --   70.78 -45.00 115.00   78
 25  \w      0.00  52.00   0.50    0.08    --   70.78 -57.00  90.00  104
 26  \w     20.00 104.00   0.50    0.08    --   70.78-125.00 120.00  168
 27  \w     60.00 108.00   0.50    0.08    --   70.78-125.00 -90.00   96
 28  \w    -60.00  13.00   0.50    0.05    --   -2.81 -57.00-120.00  146
 29  \w    -75.00 -47.00   0.50    0.05    --   -2.81 -38.00  30.00   56
 30  \w    -42.00 -16.00   0.50    0.05    --   -2.81 -38.00  30.00   52
 31  \w    -65.00 -39.00   0.50    0.05    --   -2.81 -45.00 115.00   52
 32  \w   -126.00 -92.00   0.50    0.08    --  -76.40 -45.00 115.00   68
 33  \w    -54.00 -28.00   0.50    0.08    --  -76.40  77.00  60.00   52
 34  \w    -65.00 -14.00   0.50    0.08    --  -76.40  57.00  30.00  102
 35  \w    -98.00 -61.00   0.50    0.08    --  -76.40  77.00  60.00   74
 36  \w    -62.00  -5.00   0.50    0.08    --  -76.40  57.00 -30.00  114
 37  \w      1.00  68.00   0.50    0.05    --   -2.81  57.00-180.00  134
 38  \w    -13.00  20.00   0.50    0.05    --   -2.81  45.00 -94.00   66
 39  \w    -60.00  -4.00   0.50    0.08    --  -76.40  57.00-180.00  112
 40  \w    -51.00 -26.00   0.50    0.08    --  -76.40  45.00 -94.00   50
 41  \w    -65.00 -10.00   0.50    0.08    --  -76.40  77.00 -90.00  110
 42  \w   -100.00 -70.00   0.50    0.08    --  -76.40  77.00 -90.00   60
;
_diffrn_measurement_device 'four-circle diffractometer'
_diffrn_measurement_device_type 'ROD, Synergy Custom system, HyPix'
_diffrn_measurement_method '\w scans'
_diffrn_orient_matrix_type 'CrysAlisPro convention (1999,Acta A55,543-557)'
_diffrn_orient_matrix_UB_11 0.2240153500
_diffrn_orient_matrix_UB_12 -0.0645733500
_diffrn_orient_matrix_UB_13 -0.0570273000
_diffrn_orient_matrix_UB_21 -0.1571599000
_diffrn_orient_matrix_UB_22 -0.1400144000
_diffrn_orient_matrix_UB_23 -0.0106531000
_diffrn_orient_matrix_UB_31 -0.1257433500
_diffrn_orient_matrix_UB_32 0.0592054500
_diffrn_orient_matrix_UB_33 -0.0875682000
_diffrn_radiation_monochromator mirror
_diffrn_radiation_probe x-ray
_diffrn_radiation_type GaK\a
_diffrn_radiation_wavelength 1.3405
_diffrn_reflns_av_R_equivalents 0.1387
_diffrn_reflns_av_unetI/netI 0.0682
_diffrn_reflns_Laue_measured_fraction_full 0.995
_diffrn_reflns_Laue_measured_fraction_max 0.947
_diffrn_reflns_limit_h_max 5
_diffrn_reflns_limit_h_min -5
_diffrn_reflns_limit_k_max 10
_diffrn_reflns_limit_k_min -10
_diffrn_reflns_limit_l_max 16
_diffrn_reflns_limit_l_min -16
_diffrn_reflns_number 3649
_diffrn_reflns_point_group_measured_fraction_full 0.973
_diffrn_reflns_point_group_measured_fraction_max 0.898
_diffrn_reflns_theta_full 53.543
_diffrn_reflns_theta_max 62.219
_diffrn_reflns_theta_min 6.037
_diffrn_source 'micro-focus metaljet'
_exptl_absorpt_coefficient_mu 6.663
_exptl_absorpt_correction_T_max 1.00000
_exptl_absorpt_correction_T_min 0.45369
_exptl_absorpt_correction_type multi-scan
_exptl_absorpt_process_details
;
CrysAlisPro 1.171.40.82a (Rigaku Oxford Diffraction, 2020)
Empirical absorption correction using spherical harmonics,
implemented in SCALE3 ABSPACK scaling algorithm.
;
_exptl_crystal_colour 'clear whiteish colourless'
_exptl_crystal_colour_lustre clear
_exptl_crystal_colour_modifier whiteish
_exptl_crystal_colour_primary colourless
_exptl_crystal_density_diffrn 2.700
_exptl_crystal_description block
_exptl_crystal_F_000 360
_exptl_crystal_size_max 0.13
_exptl_crystal_size_mid 0.12
_exptl_crystal_size_min 0.09
_refine_diff_density_max 1.757
_refine_diff_density_min -1.328
_refine_diff_density_rms 0.352
_refine_ls_abs_structure_details
;
 Flack x determined using 410 quotients [(I+)-(I-)]/[(I+)+(I-)]
 (Parsons, Flack and Wagner, Acta Cryst. B69 (2013) 249-259).
;
_refine_ls_abs_structure_Flack -0.05(13)
_refine_ls_extinction_method none
_refine_ls_goodness_of_fit_ref 1.154
_refine_ls_hydrogen_treatment constr
_refine_ls_matrix_type full
_refine_ls_number_parameters 73
_refine_ls_number_reflns 981
_refine_ls_number_restraints 2
_refine_ls_restrained_S_all 1.153
_refine_ls_R_factor_all 0.0667
_refine_ls_R_factor_gt 0.0616
_refine_ls_shift/su_max 0.000
_refine_ls_shift/su_mean 0.000
_refine_ls_structure_factor_coef Fsqd
_refine_ls_weighting_details 'w=1/[\s^2^(Fo^2^)+(0.1099P)^2^+6.7729P] where P=(Fo^2^+2Fc^2^)/3'
_refine_ls_weighting_scheme calc
_refine_ls_wR_factor_gt 0.1548
_refine_ls_wR_factor_ref 0.1764
_reflns_Friedel_coverage 0.887
_reflns_Friedel_fraction_full 0.950
_reflns_Friedel_fraction_max 0.847
_reflns_number_gt 950
_reflns_number_total 981
_reflns_threshold_expression 'I > 2\s(I)'
_cod_data_source_file d1sc00080b2.cif
_cod_data_source_block abaf6-2
_cod_depositor_comments 'Adding full bibliography for 1560198.cif.'
_cod_original_cell_volume 459.51(10)
_cod_database_code 1560198
_shelx_shelxl_version_number 2017/1
_chemical_oxdiff_formula 'As B O F N'
_shelx_space_group_comment
;
The symmetry employed for this shelxl refinement is uniquely defined
by the following loop, which should always be used as a source of
symmetry information in preference to the above space-group names.
They are only intended as comments.
;
_shelx_estimated_absorpt_t_max 0.585
_shelx_estimated_absorpt_t_min 0.478
_diffrn_oxdiff_digest_frames
;
01472c31066842c4bd022521fb0bc9d60703552600d
;
_reflns_odcompleteness_completeness 100.00
_reflns_odcompleteness_iscentric 1
_reflns_odcompleteness_theta 56.82
_olex2_refinement_description
;
1. Fixed Uiso
 At 1.2 times of:
  All N(H,H,H,H) groups
2.a Riding coordinates:
 N1(H1A), N1(H1B,H1C,H1D)
;
_olex2_submission_special_instructions 'No special instructions were received'
_oxdiff_exptl_absorpt_empirical_details
;
Empirical correction (ABSPACK) includes:
- Absorption correction using spherical harmonics
- Frame scaling
;
_oxdiff_exptl_absorpt_empirical_full_max 4.723
_oxdiff_exptl_absorpt_empirical_full_min 0.266

loop_
_space_group_symop_operation_xyz
'x, y, z'
'x, -y, z+1/2'
'x+1/2, y+1/2, z'
'x+1/2, -y+1/2, z+1/2'

loop_
_atom_site_label
_atom_site_type_symbol
_atom_site_fract_x
_atom_site_fract_y
_atom_site_fract_z
_atom_site_U_iso_or_equiv
_atom_site_adp_type
_atom_site_occupancy
_atom_site_site_symmetry_order
_atom_site_calc_flag
_atom_site_refinement_flags_posn
_atom_site_refinement_flags_adp
_atom_site_refinement_flags_occupancy
_atom_site_disorder_assembly
_atom_site_disorder_group
As1 As 0.5904(6) 0.51706(15) 0.6405(3) 0.0122(5) Uani 1 1 d . . . . .
F1 F 0.714(2) 0.8255(14) 0.4598(8) 0.025(2) Uani 1 1 d . . . . .
O2 O 0.813(2) 0.8722(15) 0.6377(9) 0.017(2) Uani 1 1 d . . . . .
O3 O 0.424(3) 0.6900(16) 0.5907(9) 0.023(2) Uani 1 1 d . . . . .
N1 N 0.181(3) 0.651(2) 0.3622(12) 0.024(3) Uani 1 1 d . . . . .
H1A H 0.195069 0.655886 0.292579 0.029 Uiso 1 1 d R . . . .
H1B H 0.014379 0.596656 0.379829 0.029 Uiso 1 1 d R . . . .
H1C H 0.340409 0.599116 0.388129 0.029 Uiso 1 1 d R . . . .
H1D H 0.172639 0.752926 0.388129 0.029 Uiso 1 1 d R . . . .
O0AA O 0.360(3) 0.9717(13) 0.5481(11) 0.019(2) Uani 1 1 d . . . . .
B1 B 0.580(3) 0.838(2) 0.5585(14) 0.018(3) Uani 1 1 d . . . . .
O4 O 0.705(3) 0.5315(16) 0.7617(12) 0.026(3) Uani 1 1 d . . . . .

loop_
_atom_site_aniso_label
_atom_site_aniso_U_11
_atom_site_aniso_U_22
_atom_site_aniso_U_33
_atom_site_aniso_U_23
_atom_site_aniso_U_13
_atom_site_aniso_U_12
As1 0.0086(7) 0.0135(7) 0.0145(7) -0.0011(15) -0.0009(5) -0.0012(14)
F1 0.023(4) 0.039(6) 0.014(4) 0.000(4) 0.006(3) -0.003(4)
O2 0.014(5) 0.020(5) 0.017(5) 0.003(4) -0.001(4) 0.004(4)
O3 0.013(5) 0.030(6) 0.026(6) 0.004(5) -0.003(4) 0.002(4)
N1 0.020(6) 0.033(8) 0.020(6) -0.001(6) -0.002(5) 0.007(6)
O0AA 0.019(6) 0.012(5) 0.024(6) 0.001(4) 0.002(5) 0.001(4)
B1 0.006(6) 0.028(9) 0.020(8) -0.007(7) 0.005(6) 0.009(6)
O4 0.023(6) 0.030(7) 0.024(7) 0.001(5) -0.009(5) -0.005(5)

loop_
_atom_type_symbol
_atom_type_description
_atom_type_scat_dispersion_real
_atom_type_scat_dispersion_imag
_atom_type_scat_source
As As -1.3047 0.8170 'International Tables Vol C Tables 4.2.6.8 and 6.1.1.4'
B B 0.0073 0.0030 'International Tables Vol C Tables 4.2.6.8 and 6.1.1.4'
F F 0.0599 0.0410 'International Tables Vol C Tables 4.2.6.8 and 6.1.1.4'
H H 0.0000 0.0000 'International Tables Vol C Tables 4.2.6.8 and 6.1.1.4'
N N 0.0253 0.0135 'International Tables Vol C Tables 4.2.6.8 and 6.1.1.4'
O O 0.0412 0.0250 'International Tables Vol C Tables 4.2.6.8 and 6.1.1.4'

loop_
_geom_angle_atom_site_label_1
_geom_angle_atom_site_label_2
_geom_angle_atom_site_label_3
_geom_angle
_geom_angle_site_symmetry_1
_geom_angle_site_symmetry_3
_geom_angle_publ_flag
O2 As1 O3 104.2(6) 3_445 . ?
O2 As1 O0AA 110.0(6) 3_445 3_545 ?
O3 As1 O0AA 102.9(6) . 3_545 ?
O4 As1 O2 107.2(6) . 3_445 ?
O4 As1 O3 115.4(7) . . ?
O4 As1 O0AA 116.5(7) . 3_545 ?
B1 O2 As1 130.7(11) . 3 ?
B1 O3 As1 125.5(10) . . ?
B1 O0AA As1 124.1(11) . 3_455 ?
F1 B1 O2 109.4(12) . . ?
F1 B1 O3 113.4(13) . . ?
F1 B1 O0AA 104.9(14) . . ?
O3 B1 O2 107.3(13) . . ?
O3 B1 O0AA 108.7(12) . . ?
O0AA B1 O2 113.2(13) . . ?

loop_
_geom_bond_atom_site_label_1
_geom_bond_atom_site_label_2
_geom_bond_distance
_geom_bond_site_symmetry_2
_geom_bond_publ_flag
As1 O2 1.704(12) 3_445 ?
As1 O3 1.708(12) . ?
As1 O0AA 1.720(13) 3_545 ?
As1 O4 1.630(14) . ?
F1 B1 1.396(18) . ?
O2 B1 1.472(19) . ?
O3 B1 1.45(2) . ?
O0AA B1 1.464(19) . ?

loop_
_geom_torsion_atom_site_label_1
_geom_torsion_atom_site_label_2
_geom_torsion_atom_site_label_3
_geom_torsion_atom_site_label_4
_geom_torsion
_geom_torsion_site_symmetry_1
_geom_torsion_site_symmetry_2
_geom_torsion_site_symmetry_3
_geom_torsion_site_symmetry_4
_geom_torsion_publ_flag
As1 O2 B1 F1 50.5(19) 3 . . . ?
As1 O2 B1 O3 173.9(9) 3 . . . ?
As1 O2 B1 O0AA -66.1(17) 3 . . . ?
As1 O3 B1 F1 79.2(15) . . . . ?
As1 O3 B1 O2 -41.8(16) . . . . ?
As1 O3 B1 O0AA -164.6(11) . . . . ?
As1 O0AA B1 F1 169.1(10) 3_455 . . . ?
As1 O0AA B1 O2 -71.6(16) 3_455 . . . ?
As1 O0AA B1 O3 47.5(17) 3_455 . . . ?
O2 As1 O3 B1 -167.7(12) 3_445 . . . ?
O0AA As1 O3 B1 -52.9(13) 3_545 . . . ?
O4 As1 O3 B1 75.0(13) . . . . ?
